data_4126347
loop_
_publ_author_name
'Murai, Masahito'
'Taniguchi, Ryuji'
'Hosokawa, Naoki'
'Nishida, Yusuke'
'Mimachi, Hiroko'
'Oshiki, Toshiyuki'
'Takai, Kazuhiko'

_publ_section_title
;
 Structural Characterization and Unique Catalytic Performance of Silyl
 Group-Substituted Geminal Dichromiomethane Complexes Stabilized with a
 Diamine Ligand.
;
_journal_name_full 'Journal of the American Chemical Society'
_journal_paper_doi 10.1021/jacs.7b07487
_journal_year 2017
_chemical_formula_moiety 'C10 H26 Cl5 Cr N3'
_chemical_formula_sum 'C10 H26 Cl5 Cr N3'
_chemical_formula_weight 417.60
_space_group_crystal_system monoclinic
_space_group_IT_number 14
_space_group_name_Hall '-P 2yn'
_space_group_name_H-M_alt 'P 1 21/n 1'
_symmetry_space_group_name_Hall '-P 2yn'
_symmetry_space_group_name_H-M 'P 1 21/n 1'
_atom_sites_solution_hydrogens geom
_atom_sites_solution_primary direct
_atom_sites_solution_secondary difmap
_cell_angle_alpha 90.0000
_cell_angle_beta 103.143(5)
_cell_angle_gamma 90.0000
_cell_formula_units_Z 4
_cell_length_a 9.136(4)
_cell_length_b 21.185(9)
_cell_length_c 10.277(5)
_cell_measurement_reflns_used 6200
_cell_measurement_temperature 110
_cell_measurement_theta_max 31.30
_cell_measurement_theta_min 2.00
_cell_volume 1937.0(15)
_computing_cell_refinement 'CrystalClear-SM Expert 2.0 r16'
_computing_data_collection 'CrystalClear-SM Expert 2.0 r16 (Rigaku, 2014)'
_computing_data_reduction 'CrystalClear-SM Expert 2.0 r16'
_computing_molecular_graphics 'CrystalStructure 4.1'
_computing_publication_material 'CrystalStructure 4.1 (Rigaku, 2014)'
_computing_structure_refinement 'SHELXL97 (Sheldrick, 2008)'
_computing_structure_solution 'SHELXS97 (Sheldrick, 2008)'
_diffrn_ambient_temperature 110
_diffrn_detector_area_resol_mean 7.111
_diffrn_measured_fraction_theta_full 0.998
_diffrn_measured_fraction_theta_max 0.998
_diffrn_measurement_device_type 'Rigaku Saturn724'
_diffrn_measurement_method \w
_diffrn_radiation_type 'Mo K\a'
_diffrn_radiation_wavelength 0.71075
_diffrn_reflns_av_R_equivalents 0.0765
_diffrn_reflns_Laue_measured_fraction_full 0.000
_diffrn_reflns_Laue_measured_fraction_max 0.000
_diffrn_reflns_limit_h_max 11
_diffrn_reflns_limit_h_min -11
_diffrn_reflns_limit_k_max 27
_diffrn_reflns_limit_k_min -27
_diffrn_reflns_limit_l_max 13
_diffrn_reflns_limit_l_min -13
_diffrn_reflns_number 30791
_diffrn_reflns_point_group_measured_fraction_full 0.000
_diffrn_reflns_point_group_measured_fraction_max 0.000
_diffrn_reflns_theta_full 27.500
_diffrn_reflns_theta_max 27.500
_diffrn_reflns_theta_min 3.312
_diffrn_standards_number 0
_exptl_absorpt_coefficient_mu 1.271
_exptl_absorpt_correction_T_max 0.806
_exptl_absorpt_correction_T_min 0.662
_exptl_absorpt_correction_type multi-scan
_exptl_absorpt_process_details 'REQAB (Rigaku, 1998)'
_exptl_crystal_colour green
_exptl_crystal_density_diffrn 1.432
_exptl_crystal_density_method 'not measured'
_exptl_crystal_description block
_exptl_crystal_F_000 864.00
_exptl_crystal_size_max 0.280
_exptl_crystal_size_mid 0.230
_exptl_crystal_size_min 0.170
_refine_diff_density_max 0.86
_refine_diff_density_min -0.40
_refine_ls_extinction_method none
_refine_ls_goodness_of_fit_ref 1.159
_refine_ls_hydrogen_treatment constr
_refine_ls_number_parameters 172
_refine_ls_number_reflns 4442
_refine_ls_number_restraints 0
_refine_ls_R_factor_all 0.0707
_refine_ls_R_factor_gt 0.0658
_refine_ls_shift/su_max 0.008
_refine_ls_structure_factor_coef Fsqd
_refine_ls_weighting_details 'w = 1/[\s^2^(Fo^2^)+(0.0058P)^2^+6.4357P] where P=(Fo^2^+2Fc^2^)/3'
_refine_ls_weighting_scheme calc
_refine_ls_wR_factor_gt 0.1064
_refine_ls_wR_factor_ref 0.1087
_reflns_number_gt 4243
_reflns_number_total 4442
_reflns_threshold_expression F^2^>2.0\s(F^2^)
_cod_data_source_file ja7b07487_si_003.cif
_cod_data_source_block 5820-Hosokawa-CrCl2(tmeda)
_cod_database_code 4126347

loop_
_symmetry_equiv_pos_site_id
_space_group_symop_operation_xyz
1 +X,+Y,+Z
2 1/2-X,1/2+Y,1/2-Z
3 -X,-Y,-Z
4 1/2+X,1/2-Y,1/2+Z

loop_
_atom_site_label
_atom_site_type_symbol
_atom_site_fract_x
_atom_site_fract_y
_atom_site_fract_z
_atom_site_U_iso_or_equiv
_atom_site_adp_type
_atom_site_occupancy
_atom_site_site_symmetry_multiplicity
_atom_site_calc_flag
_atom_site_refinement_flags
Cr1 Cr 0.38291(6) 0.66003(3) 0.72688(6) 0.01653(14) Uani 1 4 d .
Cl1 Cl 0.49275(11) 0.66274(4) 0.53904(9) 0.0230(2) Uani 1 4 d .
Cl2 Cl 0.52751(10) 0.56356(4) 0.84608(9) 0.02055(19) Uani 1 4 d .
Cl3 Cl 0.16426(10) 0.60451(4) 0.61291(9) 0.02158(19) Uani 1 4 d .
Cl4 Cl 1.09340(12) 0.44024(6) 0.90782(13) 0.0436(3) Uani 1 4 d .
Cl5 Cl 1.30834(13) 0.39450(5) 0.75740(11) 0.0354(2) Uani 1 4 d .
N1 N 0.5517(4) 0.72549(15) 0.8305(3) 0.0249(7) Uani 1 4 d .
N2 N 0.2697(4) 0.68815(15) 0.8851(3) 0.0253(7) Uani 1 4 d .
N3 N 0.6789(3) 0.51381(14) 0.6328(3) 0.0185(6) Uani 1 4 d .
C1 C 0.5336(5) 0.78709(18) 0.7606(5) 0.0328(10) Uani 1 4 d .
C2 C 0.7108(5) 0.7055(2) 0.8438(5) 0.0411(11) Uani 1 4 d .
C3 C 0.5280(6) 0.7300(2) 0.9680(4) 0.0396(11) Uani 1 4 d .
C4 C 0.3652(5) 0.7394(2) 0.9640(5) 0.0408(11) Uani 1 4 d .
C5 C 0.1183(5) 0.7149(2) 0.8329(4) 0.0341(10) Uani 1 4 d .
C6 C 0.2575(6) 0.6345(2) 0.9720(5) 0.0410(11) Uani 1 4 d .
C7 C 0.5798(4) 0.50783(17) 0.4954(3) 0.0180(7) Uani 1 4 d .
C8 C 0.8215(4) 0.5466(2) 0.6263(4) 0.0280(9) Uani 1 4 d .
C9 C 0.7113(4) 0.45116(18) 0.6999(4) 0.0251(8) Uani 1 4 d .
C10 C 1.2476(5) 0.46030(19) 0.8389(4) 0.0299(9) Uani 1 4 d .
H1A H 0.54878 0.78164 0.66992 0.0394 Uiso 1 4 calc R
H2B H 0.60783 0.81703 0.80959 0.0394 Uiso 1 4 calc R
H3C H 0.43214 0.80336 0.75611 0.0394 Uiso 1 4 calc R
H4A H 0.73216 0.70198 0.75484 0.0493 Uiso 1 4 calc R
H5C H 0.72695 0.66454 0.88896 0.0493 Uiso 1 4 calc R
H6B H 0.77798 0.73696 0.8963 0.0493 Uiso 1 4 calc R
H7A H 0.12534 0.75085 0.77471 0.0410 Uiso 1 4 calc R
H8C H 0.07623 0.72894 0.90761 0.0410 Uiso 1 4 calc R
H9B H 0.05286 0.68252 0.78172 0.0410 Uiso 1 4 calc R
H10B H 0.19152 0.60237 0.92062 0.0492 Uiso 1 4 calc R
H11C H 0.21544 0.64882 1.04649 0.0492 Uiso 1 4 calc R
H12A H 0.35744 0.61638 1.00691 0.0492 Uiso 1 4 calc R
H13A H 0.58672 0.76577 1.01525 0.0475 Uiso 1 4 calc R
H14B H 0.56366 0.69078 1.01772 0.0475 Uiso 1 4 calc R
H15B H 0.33286 0.78091 0.923 0.0489 Uiso 1 4 calc R
H16A H 0.35 0.73978 1.05635 0.0489 Uiso 1 4 calc R
H17A H 0.79817 0.58765 0.5823 0.0336 Uiso 1 4 calc R
H18C H 0.87772 0.52084 0.57522 0.0336 Uiso 1 4 calc R
H19B H 0.88232 0.55302 0.71698 0.0336 Uiso 1 4 calc R
H20A H 0.61654 0.43024 0.70315 0.0302 Uiso 1 4 calc R
H21C H 0.77134 0.45723 0.79098 0.0302 Uiso 1 4 calc R
H22B H 0.76736 0.42489 0.64948 0.0302 Uiso 1 4 calc R
H23A H 1.33169 0.47533 0.91088 0.0359 Uiso 1 4 calc R
H24B H 1.21835 0.49512 0.77394 0.0359 Uiso 1 4 calc R
H25C H 0.6187 0.47408 0.44567 0.0216 Uiso 1 4 calc R
H26B H 0.58048 0.54795 0.44609 0.0216 Uiso 1 4 calc R

loop_
_atom_site_aniso_label
_atom_site_aniso_U_11
_atom_site_aniso_U_22
_atom_site_aniso_U_33
_atom_site_aniso_U_12
_atom_site_aniso_U_13
_atom_site_aniso_U_23
Cr1 0.0189(3) 0.0143(3) 0.0169(3) -0.0004(2) 0.0052(2) -0.0014(2)
Cl1 0.0282(5) 0.0204(4) 0.0236(4) -0.0017(4) 0.0123(4) 0.0003(3)
Cl2 0.0246(5) 0.0186(4) 0.0182(4) 0.0023(3) 0.0044(3) 0.0018(3)
Cl3 0.0180(4) 0.0210(4) 0.0257(5) -0.0011(3) 0.0048(4) -0.0019(3)
Cl4 0.0239(5) 0.0587(8) 0.0481(7) 0.0031(5) 0.0082(5) 0.0083(6)
Cl5 0.0437(6) 0.0283(5) 0.0362(6) -0.0054(5) 0.0130(5) 0.0029(4)
N1 0.0332(19) 0.0187(15) 0.0223(17) -0.0082(14) 0.0049(14) -0.0026(13)
N2 0.0280(18) 0.0264(17) 0.0241(17) 0.0030(14) 0.0116(14) -0.0033(13)
N3 0.0142(14) 0.0203(15) 0.0199(15) -0.0008(12) 0.0020(12) 0.0010(12)
C1 0.038(2) 0.0194(19) 0.041(2) -0.0048(18) 0.009(2) 0.0016(17)
C2 0.032(2) 0.035(2) 0.049(3) -0.011(2) -0.006(2) -0.000(2)
C3 0.058(3) 0.038(3) 0.022(2) -0.015(2) 0.008(2) -0.0100(18)
C4 0.048(3) 0.046(3) 0.027(2) 0.002(2) 0.006(2) -0.016(2)
C5 0.034(2) 0.036(2) 0.036(2) 0.0120(19) 0.018(2) -0.0047(19)
C6 0.054(3) 0.043(3) 0.034(2) 0.016(2) 0.027(2) 0.011(2)
C7 0.0164(18) 0.0208(17) 0.0161(17) 0.0019(14) 0.0019(14) 0.0002(13)
C8 0.0171(19) 0.036(2) 0.030(2) -0.0078(17) 0.0020(16) -0.0010(17)
C9 0.0229(19) 0.025(2) 0.0241(19) 0.0022(16) -0.0019(16) 0.0059(15)
C10 0.028(2) 0.026(2) 0.034(2) -0.0026(17) 0.0054(18) 0.0076(17)

loop_
_atom_type_symbol
_atom_type_description
_atom_type_scat_dispersion_real
_atom_type_scat_dispersion_imag
_atom_type_scat_source
C C 0.0033 0.0016
;
International Tables for Crystallography
(Vol. C, Tables 4.2.6.8 and 6.1.1.4)
;
H H 0.0000 0.0000
;
International Tables for Crystallography
(Vol. C, Table 6.1.1.4)
;
Cl Cl 0.1484 0.1585
;
International Tables for Crystallography
(Vol. C, Tables 4.2.6.8 and 6.1.1.4)
;
Cr Cr 0.3209 0.6236
;
International Tables for Crystallography
(Vol. C, Tables 4.2.6.8 and 6.1.1.4)
;
N N 0.0061 0.0033
;
International Tables for Crystallography
(Vol. C, Tables 4.2.6.8 and 6.1.1.4)
;

loop_
_geom_angle_atom_site_label_1
_geom_angle_atom_site_label_2
_geom_angle_atom_site_label_3
_geom_angle
_geom_angle_publ_flag
_geom_angle_site_symmetry_1
_geom_angle_site_symmetry_3
Cl1 Cr1 Cl2 98.03(4) yes . .
Cl1 Cr1 Cl3 94.27(5) yes . .
Cl1 Cr1 N1 89.94(11) yes . .
Cl1 Cr1 N2 162.43(9) yes . .
Cl2 Cr1 Cl3 97.10(4) yes . .
Cl2 Cr1 N1 92.47(9) yes . .
Cl2 Cr1 N2 98.01(9) yes . .
Cl3 Cr1 N1 168.89(10) yes . .
Cl3 Cr1 N2 90.84(9) yes . .
N1 Cr1 N2 82.23(13) yes . .
Cr1 N1 C1 109.7(2) yes . .
Cr1 N1 C2 115.7(3) yes . .
Cr1 N1 C3 105.5(3) yes . .
C1 N1 C2 107.1(3) yes . .
C1 N1 C3 112.5(3) yes . .
C2 N1 C3 106.4(3) yes . .
Cr1 N2 C4 106.3(3) yes . .
Cr1 N2 C5 113.2(3) yes . .
Cr1 N2 C6 110.7(3) yes . .
C4 N2 C5 107.4(3) yes . .
C4 N2 C6 110.2(3) yes . .
C5 N2 C6 108.9(4) yes . .
C7 N3 C8 110.1(3) yes . .
C7 N3 C9 111.9(3) yes . .
C8 N3 C9 110.6(3) yes . .
N1 C3 C4 110.1(3) yes . .
N2 C4 C3 111.6(4) yes . .
N3 C7 C7 110.0(3) yes . 3_666
Cl4 C10 Cl5 111.3(2) yes . .
N1 C1 H1A 109.462 no . .
N1 C1 H2B 109.473 no . .
N1 C1 H3C 109.468 no . .
H1A C1 H2B 109.473 no . .
H1A C1 H3C 109.473 no . .
H2B C1 H3C 109.478 no . .
N1 C2 H4A 109.475 no . .
N1 C2 H5C 109.471 no . .
N1 C2 H6B 109.479 no . .
H4A C2 H5C 109.462 no . .
H4A C2 H6B 109.476 no . .
H5C C2 H6B 109.464 no . .
N1 C3 H13A 109.643 no . .
N1 C3 H14B 109.646 no . .
C4 C3 H13A 109.643 no . .
C4 C3 H14B 109.651 no . .
H13A C3 H14B 108.154 no . .
N2 C4 H15B 109.292 no . .
N2 C4 H16A 109.294 no . .
C3 C4 H15B 109.294 no . .
C3 C4 H16A 109.293 no . .
H15B C4 H16A 107.952 no . .
N2 C5 H7A 109.472 no . .
N2 C5 H8C 109.473 no . .
N2 C5 H9B 109.469 no . .
H7A C5 H8C 109.479 no . .
H7A C5 H9B 109.467 no . .
H8C C5 H9B 109.467 no . .
N2 C6 H10B 109.468 no . .
N2 C6 H11C 109.482 no . .
N2 C6 H12A 109.468 no . .
H10B C6 H11C 109.470 no . .
H10B C6 H12A 109.467 no . .
H11C C6 H12A 109.472 no . .
N3 C7 H25C 109.666 no . .
N3 C7 H26B 109.680 no . .
C7 C7 H25C 109.665 no 3_666 .
C7 C7 H26B 109.679 no 3_666 .
H25C C7 H26B 108.171 no . .
N3 C8 H17A 109.473 no . .
N3 C8 H18C 109.467 no . .
N3 C8 H19B 109.472 no . .
H17A C8 H18C 109.465 no . .
H17A C8 H19B 109.478 no . .
H18C C8 H19B 109.472 no . .
N3 C9 H20A 109.480 no . .
N3 C9 H21C 109.476 no . .
N3 C9 H22B 109.477 no . .
H20A C9 H21C 109.465 no . .
H20A C9 H22B 109.460 no . .
H21C C9 H22B 109.470 no . .
Cl4 C10 H23A 109.374 no . .
Cl4 C10 H24B 109.379 no . .
Cl5 C10 H23A 109.382 no . .
Cl5 C10 H24B 109.375 no . .
H23A C10 H24B 107.994 no . .

loop_
_geom_bond_atom_site_label_1
_geom_bond_atom_site_label_2
_geom_bond_distance
_geom_bond_publ_flag
_geom_bond_site_symmetry_2
Cr1 Cl1 2.3702(15) yes .
Cr1 Cl2 2.5859(13) yes .
Cr1 Cl3 2.3836(12) yes .
Cr1 N1 2.165(3) yes .
Cr1 N2 2.198(4) yes .
Cl4 C10 1.767(5) yes .
Cl5 C10 1.779(5) yes .
N1 C1 1.481(5) yes .
N1 C2 1.490(6) yes .
N1 C3 1.481(6) yes .
N2 C4 1.509(6) yes .
N2 C5 1.478(5) yes .
N2 C6 1.465(6) yes .
N3 C7 1.500(4) yes .
N3 C8 1.492(5) yes .
N3 C9 1.494(5) yes .
C3 C4 1.492(7) yes .
C7 C7 1.520(5) yes 3_666
C1 H1A 0.980 no .
C1 H2B 0.980 no .
C1 H3C 0.980 no .
C2 H4A 0.980 no .
C2 H5C 0.980 no .
C2 H6B 0.980 no .
C3 H13A 0.990 no .
C3 H14B 0.990 no .
C4 H15B 0.990 no .
C4 H16A 0.990 no .
C5 H7A 0.980 no .
C5 H8C 0.980 no .
C5 H9B 0.980 no .
C6 H10B 0.980 no .
C6 H11C 0.980 no .
C6 H12A 0.980 no .
C7 H25C 0.990 no .
C7 H26B 0.990 no .
C8 H17A 0.980 no .
C8 H18C 0.980 no .
C8 H19B 0.980 no .
C9 H20A 0.980 no .
C9 H21C 0.980 no .
C9 H22B 0.980 no .
C10 H23A 0.990 no .
C10 H24B 0.990 no .

loop_
_geom_contact_atom_site_label_1
_geom_contact_atom_site_label_2
_geom_contact_distance
_geom_contact_publ_flag
_geom_contact_site_symmetry_2
Cl1 C1 3.447(4) no .
Cl1 C2 3.430(5) no .
Cl2 C2 3.445(5) no .
Cl2 C6 3.386(6) no .
Cl3 C5 3.344(5) no .
C1 C4 3.036(7) no .
C3 C6 3.201(7) no .
C7 C9 3.071(5) no 3_666
Cl1 C7 3.430(4) no .
Cl2 N3 3.034(4) no .
Cl2 C9 3.449(4) no .
Cl2 C10 3.353(4) no 1_455
Cl2 C10 3.454(4) no 3_767
Cl3 C8 3.394(4) no 1_455
N3 Cl2 3.034(4) no .
C7 Cl1 3.430(4) no .
C8 Cl3 3.394(4) no 1_655
C9 Cl2 3.449(4) no .
C10 Cl2 3.353(4) no 1_655
C10 Cl2 3.454(4) no 3_767
Cr1 H1A 3.1112 no .
Cr1 H3C 3.0743 no .
Cr1 H4A 3.2613 no .
Cr1 H5C 3.2066 no .
Cr1 H7A 3.1634 no .
Cr1 H9B 3.2264 no .
Cr1 H10B 3.1776 no .
Cr1 H12A 3.0815 no .
Cr1 H14B 3.1370 no .
Cr1 H15B 3.3539 no .
Cl1 H1A 2.8466 no .
Cl1 H4A 2.8614 no .
Cl2 H5C 2.7795 no .
Cl2 H10B 3.4285 no .
Cl2 H12A 2.7507 no .
Cl2 H14B 3.1968 no .
Cl3 H7A 3.5737 no .
Cl3 H9B 2.7531 no .
Cl3 H10B 3.1155 no .
N1 H15B 2.6727 no .
N1 H16A 3.2892 no .
N2 H3C 3.2880 no .
N2 H13A 3.3344 no .
N2 H14B 2.7216 no .
N3 H25C 2.6665 no 3_666
N3 H26B 2.6665 no 3_666
C1 H4A 2.5681 no .
C1 H5C 3.2467 no .
C1 H6B 2.5771 no .
C1 H13A 2.5902 no .
C1 H14B 3.2999 no .
C1 H15B 2.7488 no .
C2 H1A 2.6039 no .
C2 H2B 2.5371 no .
C2 H3C 3.2473 no .
C2 H13A 2.6319 no .
C2 H14B 2.4886 no .
C3 H1A 3.2994 no .
C3 H2B 2.6695 no .
C3 H3C 2.6573 no .
C3 H4A 3.2388 no .
C3 H5C 2.5606 no .
C3 H6B 2.5587 no .
C3 H11C 3.5785 no .
C3 H12A 2.9429 no .
C4 H2B 3.4254 no .
C4 H3C 2.7141 no .
C4 H7A 2.5895 no .
C4 H8C 2.5805 no .
C4 H9B 3.2672 no .
C4 H10B 3.2904 no .
C4 H11C 2.6084 no .
C4 H12A 2.6477 no .
C5 H10B 2.5819 no .
C5 H11C 2.5843 no .
C5 H12A 3.2479 no .
C5 H15B 2.4151 no .
C5 H16A 2.7970 no .
C6 H7A 3.2453 no .
C6 H8C 2.5858 no .
C6 H9B 2.5869 no .
C6 H14B 2.9779 no .
C6 H15B 3.2414 no .
C6 H16A 2.4714 no .
C7 H17A 2.6126 no .
C7 H18C 2.6720 no .
C7 H19B 3.2982 no .
C7 H20A 2.6551 no .
C7 H20A 2.7272 no 3_666
C7 H21C 3.3201 no .
C7 H22B 2.7013 no .
C7 H22B 3.4874 no 3_666
C8 H20A 3.2993 no .
C8 H21C 2.6489 no .
C8 H22B 2.6475 no .
C8 H25C 2.7709 no .
C8 H26B 2.5346 no .
C9 H17A 3.2995 no .
C9 H18C 2.6489 no .
C9 H19B 2.6464 no .
C9 H25C 2.6022 no .
C9 H25C 3.4330 no 3_666
C9 H26B 3.3193 no .
C9 H26B 2.7457 no 3_666
H1A H4A 2.3982 no .
H1A H5C 3.4935 no .
H1A H6B 2.9117 no .
H1A H13A 3.5027 no .
H2B H4A 2.7997 no .
H2B H5C 3.4470 no .
H2B H6B 2.3362 no .
H2B H13A 2.4226 no .
H2B H14B 3.5049 no .
H2B H15B 3.0962 no .
H3C H4A 3.4846 no .
H3C H6B 3.4594 no .
H3C H7A 3.0617 no .
H3C H13A 2.8303 no .
H3C H14B 3.5904 no .
H3C H15B 2.1675 no .
H3C H16A 3.5988 no .
H4A H13A 3.5173 no .
H4A H14B 3.4082 no .
H5C H13A 2.9464 no .
H5C H14B 2.2767 no .
H6B H13A 2.4272 no .
H6B H14B 2.7312 no .
H7A H10B 3.4780 no .
H7A H11C 3.4793 no .
H7A H15B 2.2380 no .
H7A H16A 3.1534 no .
H8C H10B 2.8728 no .
H8C H11C 2.3896 no .
H8C H12A 3.4836 no .
H8C H15B 2.5623 no .
H8C H16A 2.6280 no .
H9B H10B 2.3881 no .
H9B H11C 2.8778 no .
H9B H12A 3.4833 no .
H9B H15B 3.3627 no .
H10B H16A 3.4055 no .
H11C H14B 3.3803 no .
H11C H15B 3.3483 no .
H11C H16A 2.2756 no .
H12A H14B 2.4395 no .
H12A H15B 3.5854 no .
H12A H16A 2.6670 no .
H13A H15B 2.3196 no .
H13A H16A 2.3610 no .
H14B H15B 2.8471 no .
H14B H16A 2.3233 no .
H17A H21C 3.5401 no .
H17A H22B 3.5403 no .
H17A H25C 3.0662 no .
H17A H26B 2.3143 no .
H18C H20A 3.5402 no .
H18C H21C 2.9423 no .
H18C H22B 2.4659 no .
H18C H25C 2.6308 no .
H18C H26B 2.7976 no .
H19B H20A 3.5391 no .
H19B H21C 2.4648 no .
H19B H22B 2.9362 no .
H19B H26B 3.4460 no .
H20A H25C 2.8087 no .
H20A H25C 3.0938 no 3_666
H20A H26B 3.5931 no .
H20A H26B 2.1331 no 3_666
H21C H25C 3.5235 no .
H21C H26B 3.5662 no 3_666
H22B H25C 2.4544 no .
H22B H26B 3.5296 no .
H22B H26B 3.1583 no 3_666
H25C H25C 2.8738 no 3_666
H25C H26B 2.3848 no 3_666
H26B H26B 2.8738 no 3_666
Cr1 H13A 3.4420 no 4_464
Cr1 H25C 3.3474 no 3_666
Cl1 H6B 3.0345 no 4_464
Cl1 H8C 2.8532 no 4_564
Cl1 H17A 3.1544 no .
Cl1 H20A 3.1531 no 3_666
Cl1 H22B 3.2792 no 3_666
Cl1 H25C 3.0880 no 3_666
Cl1 H26B 2.7959 no .
Cl2 H20A 3.3674 no .
Cl2 H21C 3.3062 no .
Cl2 H23A 2.7712 no 1_455
Cl2 H23A 2.6666 no 3_767
Cl2 H24B 3.1108 no 1_455
Cl2 H25C 3.0966 no 3_666
Cl3 H2B 3.4662 no 4_464
Cl3 H13A 2.9560 no 4_464
Cl3 H17A 3.3067 no 1_455
Cl3 H18C 3.1119 no 1_455
Cl3 H18C 3.2557 no 3_666
Cl3 H19B 3.1971 no 1_455
Cl3 H22B 2.9692 no 3_666
Cl3 H24B 2.8251 no 1_455
Cl3 H25C 2.7585 no 3_666
Cl4 H3C 3.3351 no 2_646
Cl4 H5C 3.2286 no 3_767
Cl4 H10B 3.5447 no 1_655
Cl4 H10B 3.5758 no 3_667
Cl4 H11C 3.5134 no 3_667
Cl4 H19B 3.3991 no .
Cl4 H21C 2.9363 no .
Cl4 H22B 3.5257 no .
Cl5 H3C 2.9044 no 2_646
Cl5 H7A 3.1350 no 2_646
Cl5 H12A 3.4468 no 3_767
Cl5 H14B 2.9570 no 3_767
Cl5 H15B 3.1312 no 2_646
Cl5 H17A 3.4253 no 3_766
Cl5 H20A 3.0865 no 1_655
Cl5 H26B 2.8031 no 3_766
C1 H11C 3.3332 no 4_564
C1 H22B 3.4524 no 2_656
C2 H8C 3.2902 no 1_655
C2 H9B 3.3640 no 1_655
C3 H7A 3.1007 no 4_565
C4 H7A 3.5266 no 4_565
C5 H4A 3.4460 no 1_455
C5 H6B 3.3512 no 1_455
C5 H13A 3.2372 no 4_464
C5 H16A 3.4409 no 4_464
C6 H1A 3.5632 no 4_465
C6 H20A 3.5502 no 3_667
C6 H21C 3.1736 no 3_667
C6 H23A 3.5236 no 1_455
C6 H24B 3.5576 no 1_455
C9 H2B 3.2995 no 2_646
C9 H11C 3.3069 no 3_667
C9 H12A 3.5190 no 3_667
C10 H10B 3.1972 no 1_655
H1A C6 3.5632 no 4_564
H1A H6B 3.3196 no 4_464
H1A H8C 2.7727 no 4_564
H1A H11C 2.6412 no 4_564
H1A H16A 3.2561 no 4_564
H2B Cl3 3.4662 no 4_565
H2B C9 3.2995 no 2_656
H2B H11C 3.1638 no 4_564
H2B H20A 3.5015 no 2_656
H2B H21C 3.4099 no 2_656
H2B H22B 2.5456 no 2_656
H3C Cl4 3.3351 no 2_656
H3C Cl5 2.9044 no 2_656
H4A C5 3.4460 no 1_655
H4A H8C 3.2292 no 1_655
H4A H9B 2.9091 no 1_655
H4A H16A 2.8002 no 4_564
H4A H17A 3.1402 no .
H4A H19B 3.4978 no .
H5C Cl4 3.2286 no 3_767
H5C H8C 3.4355 no 1_655
H5C H9B 3.4231 no 1_655
H5C H19B 3.4440 no .
H6B Cl1 3.0345 no 4_565
H6B C5 3.3512 no 1_655
H6B H1A 3.3196 no 4_565
H6B H8C 2.7061 no 1_655
H6B H9B 3.2200 no 1_655
H7A Cl5 3.1350 no 2_656
H7A C3 3.1007 no 4_464
H7A C4 3.5266 no 4_464
H7A H13A 2.6326 no 4_464
H7A H14B 2.8540 no 4_464
H7A H16A 2.9725 no 4_464
H8C Cl1 2.8532 no 4_465
H8C C2 3.2902 no 1_455
H8C H1A 2.7727 no 4_465
H8C H4A 3.2292 no 1_455
H8C H5C 3.4355 no 1_455
H8C H6B 2.7061 no 1_455
H9B C2 3.3640 no 1_455
H9B H4A 2.9091 no 1_455
H9B H5C 3.4231 no 1_455
H9B H6B 3.2200 no 1_455
H9B H13A 3.0299 no 4_464
H9B H16A 3.0914 no 4_464
H9B H17A 3.3890 no 1_455
H9B H19B 3.1505 no 1_455
H10B Cl4 3.5447 no 1_455
H10B Cl4 3.5758 no 3_667
H10B C10 3.1972 no 1_455
H10B H19B 3.2809 no 1_455
H10B H21C 3.1681 no 3_667
H10B H23A 2.9919 no 1_455
H10B H24B 2.7682 no 1_455
H11C Cl4 3.5134 no 3_667
H11C C1 3.3332 no 4_465
H11C C9 3.3069 no 3_667
H11C H1A 2.6412 no 4_465
H11C H2B 3.1638 no 4_465
H11C H20A 3.1600 no 3_667
H11C H21C 2.7857 no 3_667
H11C H22B 3.4645 no 3_667
H12A Cl5 3.4468 no 3_767
H12A C9 3.5190 no 3_667
H12A H20A 3.0965 no 3_667
H12A H21C 3.0400 no 3_667
H12A H23A 3.1389 no 1_455
H12A H23A 3.3858 no 3_767
H12A H24B 3.5444 no 1_455
H13A Cr1 3.4420 no 4_565
H13A Cl3 2.9560 no 4_565
H13A C5 3.2372 no 4_565
H13A H7A 2.6326 no 4_565
H13A H9B 3.0299 no 4_565
H14B Cl5 2.9570 no 3_767
H14B H7A 2.8540 no 4_565
H15B Cl5 3.1312 no 2_656
H15B H17A 3.2818 no 4_465
H16A C5 3.4409 no 4_565
H16A H1A 3.2561 no 4_465
H16A H4A 2.8002 no 4_465
H16A H7A 2.9725 no 4_565
H16A H9B 3.0914 no 4_565
H17A Cl1 3.1544 no .
H17A Cl3 3.3067 no 1_655
H17A Cl5 3.4253 no 3_766
H17A H4A 3.1402 no .
H17A H9B 3.3890 no 1_655
H17A H15B 3.2818 no 4_564
H18C Cl3 3.1119 no 1_655
H18C Cl3 3.2557 no 3_666
H18C H18C 3.1198 no 3_766
H18C H24B 3.3559 no .
H18C H24B 3.5112 no 3_766
H19B Cl3 3.1971 no 1_655
H19B Cl4 3.3991 no .
H19B H4A 3.4978 no .
H19B H5C 3.4440 no .
H19B H9B 3.1505 no 1_655
H19B H10B 3.2809 no 1_655
H19B H24B 3.2334 no .
H20A Cl1 3.1531 no 3_666
H20A Cl2 3.3674 no .
H20A Cl5 3.0865 no 1_455
H20A C6 3.5502 no 3_667
H20A H2B 3.5015 no 2_646
H20A H11C 3.1600 no 3_667
H20A H12A 3.0965 no 3_667
H21C Cl2 3.3062 no .
H21C Cl4 2.9363 no .
H21C C6 3.1736 no 3_667
H21C H2B 3.4099 no 2_646
H21C H10B 3.1681 no 3_667
H21C H11C 2.7857 no 3_667
H21C H12A 3.0400 no 3_667
H22B Cl1 3.2792 no 3_666
H22B Cl3 2.9692 no 3_666
H22B Cl4 3.5257 no .
H22B C1 3.4524 no 2_646
H22B H2B 2.5456 no 2_646
H22B H11C 3.4645 no 3_667
H23A Cl2 2.7712 no 1_655
H23A Cl2 2.6666 no 3_767
H23A C6 3.5236 no 1_655
H23A H10B 2.9919 no 1_655
H23A H12A 3.1389 no 1_655
H23A H12A 3.3858 no 3_767
H23A H23A 3.3681 no 3_867
H24B Cl2 3.1108 no 1_655
H24B Cl3 2.8251 no 1_655
H24B C6 3.5576 no 1_655
H24B H10B 2.7682 no 1_655
H24B H12A 3.5444 no 1_655
H24B H18C 3.3559 no .
H24B H18C 3.5112 no 3_766
H24B H19B 3.2334 no .
H24B H25C 3.0436 no 3_766
H24B H26B 3.3487 no 3_766
H25C Cr1 3.3474 no 3_666
H25C Cl1 3.0880 no 3_666
H25C Cl2 3.0966 no 3_666
H25C Cl3 2.7585 no 3_666
H25C H24B 3.0436 no 3_766
H26B Cl1 2.7959 no .
H26B Cl5 2.8031 no 3_766
H26B H24B 3.3487 no 3_766

loop_
_geom_torsion_atom_site_label_1
_geom_torsion_atom_site_label_2
_geom_torsion_atom_site_label_3
_geom_torsion_atom_site_label_4
_geom_torsion
_geom_torsion_publ_flag
_geom_torsion_site_symmetry_3
_geom_torsion_site_symmetry_4
Cl1 Cr1 N1 C1 65.21(19) no . .
Cl1 Cr1 N1 C2 -56.05(19) no . .
Cl1 Cr1 N1 C3 -173.39(15) no . .
Cl2 Cr1 N1 C1 163.24(18) no . .
Cl2 Cr1 N1 C2 41.98(19) no . .
Cl2 Cr1 N1 C3 -75.36(16) no . .
Cl2 Cr1 N2 C4 96.34(15) no . .
Cl2 Cr1 N2 C5 -146.04(16) no . .
Cl2 Cr1 N2 C6 -23.43(17) no . .
Cl3 Cr1 N2 C4 -166.38(14) no . .
Cl3 Cr1 N2 C5 -48.76(18) no . .
Cl3 Cr1 N2 C6 73.86(16) no . .
N1 Cr1 N2 C4 4.92(16) no . .
N1 Cr1 N2 C5 122.5(2) no . .
N1 Cr1 N2 C6 -114.85(18) no . .
N2 Cr1 N1 C1 -99.0(2) no . .
N2 Cr1 N1 C2 139.7(2) no . .
N2 Cr1 N1 C3 22.39(16) no . .
Cr1 N1 C3 C4 -47.3(3) no . .
C1 N1 C3 C4 72.3(4) no . .
C2 N1 C3 C4 -170.8(3) no . .
Cr1 N2 C4 C3 -32.4(3) no . .
C5 N2 C4 C3 -153.9(3) no . .
C6 N2 C4 C3 87.7(4) no . .
C8 N3 C7 C7 -163.8(3) no . 3_666
C9 N3 C7 C7 72.8(3) no . 3_666
N1 C3 C4 N2 55.6(5) no . .
N3 C7 C7 N3 -180.0(2) no 3_666 3_666
